data_1569293
loop_
_publ_author_name
'Bobylev, Eduard O.'
'Knol, Renzo A.'
'Mathew, Simon'
'Poole, David A.'
'Kotsogianni, Ioli'
'Martin, Nathaniel I.'
'de Bruin, Bas'
'Kros, Alexander'
'Reek, Joost N. H.'

_publ_section_title
;
 In vivo biodistribution of kinetically stable Pt2L4 nanospheres that show
 anti-cancer activity
;
_journal_issue 25
_journal_name_full 'Chemical Science'
_journal_page_first 6943
_journal_page_last 6952
_journal_paper_doi 10.1039/D3SC01086D
_journal_volume 14
_journal_year 2023
_chemical_formula_moiety 'C204 H192 N20 O12 Pt2 4+, 4(B F4 1-), 5(C4 H10 O), 5(C2 H3 N)'
_chemical_formula_sum 'C234 H232 B4 F16 N25 O17 Pt2'
_chemical_formula_weight 4403.85
_space_group_crystal_system triclinic
_space_group_IT_number 2
_space_group_name_Hall '-P 1'
_space_group_name_H-M_alt 'P -1'
_atom_sites_solution_hydrogens geom
_atom_sites_solution_primary direct
_atom_sites_solution_secondary difmap
_audit_block_doi 10.5517/ccdc.csd.cc2dd386
_audit_creation_method
;FinalCif V113 by Daniel Kratzert, Freiburg 2022,
https://dkratzert.de/finalcif.html
;
_audit_update_record
;
2022-10-28 deposited with the CCDC.	2023-05-31 downloaded from the CCDC.
;
_cell_angle_alpha 114.660(4)
_cell_angle_beta 97.896(4)
_cell_angle_gamma 108.962(3)
_cell_formula_units_Z 1
_cell_length_a 17.6863(14)
_cell_length_b 18.9328(15)
_cell_length_c 20.2709(17)
_cell_measurement_reflns_used 9106
_cell_measurement_temperature 100(2)
_cell_measurement_theta_max 32.986
_cell_measurement_theta_min 2.5025
_cell_volume 5531.9(8)
_computing_cell_refinement 'SAINT V8.40B'
_computing_data_collection 'Bruker BIS V6.2.14/2020-04-30'
_computing_data_reduction 'SAINT V8.40B'
_computing_molecular_graphics 'ShelXle (H\"ubschle 2011)'
_computing_structure_refinement 'SHELXL-2018/3 (Sheldrick, 2018)'
_computing_structure_solution 'SHELXT 2018/2 (Sheldrick, 2018)'
_diffrn_ambient_environment N~2~
_diffrn_ambient_temperature 100(2)
_diffrn_detector CPAD
_diffrn_detector_area_resol_mean 7.41
_diffrn_detector_type 'Bruker PHOTON III'
_diffrn_measured_fraction_theta_full 0.999
_diffrn_measured_fraction_theta_max 0.999
_diffrn_measurement_device 'three-circle diffractometer'
_diffrn_measurement_device_type 'Bruker D8 Quest ECO'
_diffrn_measurement_specimen_support 'MiTeGen micromount'
_diffrn_radiation_monochromator 'TRIUMPH graphite monochromator'
_diffrn_radiation_probe x-ray
_diffrn_radiation_type MoK\a
_diffrn_radiation_wavelength 0.71073
_diffrn_reflns_av_R_equivalents 0.1881
_diffrn_reflns_av_unetI/netI 0.0892
_diffrn_reflns_Laue_measured_fraction_full 0.999
_diffrn_reflns_Laue_measured_fraction_max 0.999
_diffrn_reflns_limit_h_max 21
_diffrn_reflns_limit_h_min -21
_diffrn_reflns_limit_k_max 22
_diffrn_reflns_limit_k_min -22
_diffrn_reflns_limit_l_max 24
_diffrn_reflns_limit_l_min -24
_diffrn_reflns_number 335633
_diffrn_reflns_point_group_measured_fraction_full 0.999
_diffrn_reflns_point_group_measured_fraction_max 0.999
_diffrn_reflns_theta_full 25.000
_diffrn_reflns_theta_max 25.000
_diffrn_reflns_theta_min 2.305
_diffrn_source 'Sealed Tube'
_diffrn_source_current 20.0
_diffrn_source_voltage 50.0
_exptl_absorpt_coefficient_mu 1.344
_exptl_absorpt_correction_T_max 0.7465
_exptl_absorpt_correction_T_min 0.6486
_exptl_absorpt_correction_type multi-scan
_exptl_absorpt_process_details
;SADABS-2016/2 - Bruker AXS area detector scaling and absorption correction:
Krause, L., Herbst-Irmer, R., Sheldrick G.M. & Stalke D., J. Appl. Cryst. 48
(2015) 3-10
;
_exptl_crystal_colour pink
_exptl_crystal_density_diffrn 1.322
_exptl_crystal_description block
_exptl_crystal_F_000 2267
_exptl_crystal_recrystallization_method
'Vapor diffusion of diethyl ether into an acetonitrile solution of cage at roomtemperature'
_exptl_crystal_size_max 0.210
_exptl_crystal_size_mid 0.166
_exptl_crystal_size_min 0.140
_refine_diff_density_max 2.271
_refine_diff_density_min -1.921
_refine_diff_density_rms 0.135
_refine_ls_extinction_method none
_refine_ls_goodness_of_fit_ref 1.121
_refine_ls_hydrogen_treatment constr
_refine_ls_matrix_type full
_refine_ls_number_parameters 1082
_refine_ls_number_reflns 19472
_refine_ls_number_restraints 1017
_refine_ls_restrained_S_all 1.102
_refine_ls_R_factor_all 0.2012
_refine_ls_R_factor_gt 0.1262
_refine_ls_shift/su_max 0.005
_refine_ls_shift/su_mean 0.000
_refine_ls_structure_factor_coef Fsqd
_refine_ls_weighting_details 'w=1/[\s^2^(Fo^2^)+(0.0761P)^2^+88.7186P] where P=(Fo^2^+2Fc^2^)/3'
_refine_ls_weighting_scheme calc
_refine_ls_wR_factor_gt 0.2622
_refine_ls_wR_factor_ref 0.3166
_reflns_Friedel_coverage 0.000
_reflns_number_gt 11573
_reflns_number_total 19472
_reflns_threshold_expression 'I > 2\s(I)'
_cod_data_source_file d3sc01086d2.cif
_cod_data_source_block 20210408_sm_100k_eob_pt2rhod4q_a_sq
_cod_database_code 1569293
_shelx_shelxl_version_number 2018/3
_shelx_space_group_comment
;
The symmetry employed for this shelxl refinement is uniquely defined
by the following loop, which should always be used as a source of
symmetry information in preference to the above space-group names.
They are only intended as comments.
;
_shelx_estimated_absorpt_t_min 0.766
_shelx_estimated_absorpt_t_max 0.834
_olex2_diffrn_ambient_temperature_device 'Oxford Cryostream 700'

loop_
_space_group_symop_operation_xyz
'x, y, z'
'-x, -y, -z'

loop_
_atom_site_label
_atom_site_type_symbol
_atom_site_fract_x
_atom_site_fract_y
_atom_site_fract_z
_atom_site_U_iso_or_equiv
_atom_site_adp_type
_atom_site_occupancy
_atom_site_site_symmetry_order
_atom_site_calc_flag
_atom_site_refinement_flags_posn
_atom_site_refinement_flags_adp
_atom_site_refinement_flags_occupancy
_atom_site_disorder_assembly
_atom_site_disorder_group
Pt1 Pt -0.15845(4) 0.17931(4) -0.10652(4) 0.0640(2) Uani 1 1 d . . . . .
N2 N -0.1779(5) 0.2186(5) -0.0035(5) 0.0269(16) Uani 1 1 d . . . . .
C3 C -0.2415(8) 0.2422(9) 0.0080(7) 0.050(3) Uani 1 1 d . . . . .
H3 H -0.274470 0.244131 -0.031799 0.060 Uiso 1 1 calc R U . . .
C4 C -0.2596(10) 0.2632(10) 0.0748(8) 0.068(4) Uani 1 1 d . . . . .
H4 H -0.306493 0.276638 0.079839 0.082 Uiso 1 1 calc R U . . .
C5 C -0.2109(9) 0.2652(9) 0.1355(8) 0.055(3) Uani 1 1 d . . . . .
H5 H -0.219933 0.285011 0.183902 0.066 Uiso 1 1 calc R U . . .
C6 C -0.1470(8) 0.2366(8) 0.1226(7) 0.048(3) Uani 1 1 d . . . . .
C7 C -0.1328(7) 0.2141(7) 0.0532(6) 0.040(2) Uani 1 1 d . . . . .
H7 H -0.089883 0.194782 0.044729 0.048 Uiso 1 1 calc R U . . .
C8 C -0.0967(10) 0.2344(10) 0.1818(8) 0.065(4) Uani 1 1 d . . . . .
C9 C -0.0592(10) 0.2330(11) 0.2350(9) 0.071(4) Uani 1 1 d . . . . .
C10 C -0.0142(11) 0.2311(12) 0.2989(9) 0.074(4) Uani 1 1 d . . . . .
C11 C 0.0141(10) 0.3029(12) 0.3701(8) 0.074(4) Uani 1 1 d . . . . .
H11 H 0.003037 0.350678 0.376093 0.089 Uiso 1 1 calc R U . . .
C12 C 0.0592(11) 0.3043(12) 0.4331(9) 0.081(4) Uani 1 1 d . . . . .
C13 C 0.0737(13) 0.2350(13) 0.4244(9) 0.093(5) Uani 1 1 d . . . . .
H13 H 0.103839 0.236473 0.467923 0.112 Uiso 1 1 calc R U . . .
C14 C 0.0455(12) 0.1627(12) 0.3536(9) 0.083(4) Uani 1 1 d . . . . .
C15 C 0.0011(11) 0.1581(12) 0.2886(9) 0.076(4) Uani 1 1 d . . . . .
H15 H -0.018221 0.108624 0.239614 0.092 Uiso 1 1 calc R U . . .
C16 C 0.0647(12) 0.0909(13) 0.3400(9) 0.085(5) Uani 1 1 d . . . . .
C17 C 0.0844(11) 0.0345(12) 0.3282(9) 0.075(4) Uani 1 1 d . . . . .
C18 C 0.1096(9) -0.0361(10) 0.3064(8) 0.061(3) Uani 1 1 d . . . . .
C19 C 0.1302(9) -0.0644(10) 0.3565(8) 0.064(3) Uani 1 1 d . . . . .
H19 H 0.124788 -0.041248 0.406201 0.077 Uiso 1 1 calc R U . . .
C20 C 0.1590(8) -0.1276(9) 0.3311(7) 0.055(3) Uani 1 1 d . . . . .
H20 H 0.175499 -0.147006 0.364551 0.066 Uiso 1 1 calc R U . . .
C21 C 0.1638(8) -0.1620(8) 0.2598(7) 0.048(3) Uani 1 1 d . . . . .
H21 H 0.184073 -0.205240 0.243946 0.057 Uiso 1 1 calc R U . . .
N22 N 0.1407(5) -0.1369(6) 0.2098(5) 0.0326(18) Uani 1 1 d . . . . .
C23 C 0.1135(8) -0.0739(9) 0.2347(7) 0.054(3) Uani 1 1 d . . . . .
H23 H 0.096588 -0.055779 0.200347 0.064 Uiso 1 1 calc R U . . .
O24 O 0.0934(8) 0.3724(9) 0.5045(6) 0.096(4) Uani 1 1 d . . . . .
C25 C 0.0848(11) 0.4510(11) 0.5166(9) 0.080(4) Uani 1 1 d . . . . .
H25A H 0.025740 0.442770 0.512005 0.096 Uiso 1 1 calc R U . . .
H25B H 0.101536 0.466844 0.478287 0.096 Uiso 1 1 calc R U . . .
C26 C 0.1430(11) 0.5210(13) 0.5972(9) 0.090(4) Uani 1 1 d . . . . .
H26A H 0.201282 0.526432 0.601275 0.109 Uiso 1 1 calc R U . . .
H26B H 0.142856 0.576500 0.606254 0.109 Uiso 1 1 calc R U . . .
N27 N 0.1179(8) 0.5029(9) 0.6550(7) 0.079(3) Uani 1 1 d . . . . .
C28 C 0.1559(13) 0.4562(14) 0.6817(10) 0.104(6) Uani 1 1 d . U . . .
H28A H 0.144507 0.400961 0.637907 0.156 Uiso 1 1 calc R U . . .
H28B H 0.131310 0.446267 0.719183 0.156 Uiso 1 1 calc R U . . .
H28C H 0.216960 0.490560 0.705433 0.156 Uiso 1 1 calc R U . . .
C29 C 0.0524(10) 0.5173(10) 0.6729(9) 0.067(3) Uani 1 1 d . . . . .
O30 O 0.0173(7) 0.5479(7) 0.6424(6) 0.077(3) Uani 1 1 d . . . . .
C31 C 0.0189(9) 0.4980(10) 0.7304(8) 0.064(3) Uani 1 1 d . . . . .
C32 C 0.0721(10) 0.5296(10) 0.8037(8) 0.070(4) Uani 1 1 d . . . . .
H32 H 0.130960 0.561930 0.817043 0.084 Uiso 1 1 calc R U . . .
C33 C 0.0393(12) 0.5139(11) 0.8564(10) 0.082(4) Uani 1 1 d . . . . .
H33 H 0.074894 0.536264 0.906597 0.098 Uiso 1 1 calc R U . . .
C34 C -0.0465(12) 0.4649(13) 0.8351(11) 0.093(5) Uani 1 1 d . . . . .
H34 H -0.068767 0.453654 0.871549 0.112 Uiso 1 1 calc R U . . .
C35 C -0.0999(12) 0.4325(14) 0.7647(11) 0.097(5) Uani 1 1 d . . . . .
H35 H -0.157918 0.396538 0.750764 0.116 Uiso 1 1 calc R U . . .
C36 C -0.0666(10) 0.4536(11) 0.7127(10) 0.078(4) Uani 1 1 d . . . . .
C37 C -0.1259(11) 0.4237(13) 0.6363(11) 0.089(4) Uani 1 1 d . . . . .
C38 C -0.1678(11) 0.4761(15) 0.6322(12) 0.096(4) Uani 1 1 d . . . . .
C39 C -0.1550(12) 0.5548(16) 0.6927(14) 0.109(5) Uani 1 1 d . . . . .
H39 H -0.117894 0.574049 0.741376 0.131 Uiso 1 1 calc R U . . .
C40 C -0.1931(13) 0.6070(18) 0.6867(16) 0.131(6) Uani 1 1 d . . . . .
H40 H -0.185493 0.659105 0.728962 0.157 Uiso 1 1 calc R U . . .
C41 C -0.2481(15) 0.572(2) 0.6052(19) 0.143(7) Uani 1 1 d . U . . .
C42 C -0.2645(15) 0.489(2) 0.5450(18) 0.140(6) Uani 1 1 d . U . . .
H42 H -0.304048 0.463853 0.495954 0.168 Uiso 1 1 calc R U . . .
C43 C -0.2229(14) 0.4498(18) 0.5607(15) 0.119(5) Uani 1 1 d . . . . .
O44 O -0.2329(9) 0.3769(12) 0.4993(9) 0.121(4) Uani 1 1 d . . . . .
C45 C -0.1924(13) 0.3248(15) 0.5013(13) 0.108(5) Uani 1 1 d . . . . .
C46 C -0.2072(15) 0.2587(16) 0.4363(14) 0.127(6) Uani 1 1 d . . . . .
H46 H -0.241620 0.248228 0.389915 0.153 Uiso 1 1 calc R U . . .
C47 C -0.1694(15) 0.2019(16) 0.4371(13) 0.120(6) Uani 1 1 d . . . . .
C48 C -0.1137(14) 0.2230(14) 0.5073(11) 0.116(6) Uani 1 1 d . . . . .
H48 H -0.087103 0.187105 0.508549 0.139 Uiso 1 1 calc R U . . .
C49 C -0.0992(12) 0.2955(13) 0.5727(11) 0.096(4) Uani 1 1 d . . . . .
H49 H -0.062821 0.308677 0.619387 0.115 Uiso 1 1 calc R U . . .
C50 C -0.1375(11) 0.3538(14) 0.5738(12) 0.096(4) Uani 1 1 d . . . . .
N51 N -0.2868(15) 0.6279(18) 0.6054(15) 0.192(8) Uani 1 1 d D . . . .
C52 C -0.3474(19) 0.588(2) 0.5241(17) 0.216(12) Uani 1 1 d D . . . .
H52A H -0.372210 0.524505 0.499757 0.259 Uiso 1 1 calc R U . . .
H52B H -0.393887 0.606138 0.527277 0.259 Uiso 1 1 calc R U . . .
C53 C -0.300(2) 0.616(2) 0.476(2) 0.212(13) Uani 1 1 d D U . . .
H53A H -0.339788 0.594075 0.425786 0.319 Uiso 1 1 calc R U . . .
H53B H -0.257269 0.593853 0.469285 0.319 Uiso 1 1 calc R U . . .
H53C H -0.272687 0.679093 0.501835 0.319 Uiso 1 1 calc R U . . .
C54 C -0.247(2) 0.728(2) 0.651(2) 0.214(12) Uani 1 1 d D . . . .
H54A H -0.185112 0.752900 0.674224 0.257 Uiso 1 1 calc R U . . .
H54B H -0.260753 0.752291 0.618527 0.257 Uiso 1 1 calc R U . . .
C55 C -0.293(3) 0.737(3) 0.709(2) 0.29(2) Uani 1 1 d D . . . .
H55A H -0.273981 0.797648 0.745075 0.430 Uiso 1 1 calc R U . . .
H55B H -0.280699 0.707552 0.736136 0.430 Uiso 1 1 calc R U . . .
H55C H -0.353598 0.710664 0.682621 0.430 Uiso 1 1 calc R U . . .
N56 N -0.1829(13) 0.1260(13) 0.3719(11) 0.145(6) Uani 1 1 d D . . . .
C57 C -0.1519(18) 0.0587(17) 0.3728(16) 0.158(8) Uani 1 1 d D . . . .
H57A H -0.149658 0.023318 0.321509 0.189 Uiso 1 1 calc R U . . .
H57B H -0.094495 0.088021 0.409951 0.189 Uiso 1 1 calc R U . . .
C58 C -0.2128(18) 0.0018(18) 0.3956(18) 0.169(11) Uani 1 1 d D . . . .
H58A H -0.224902 0.037757 0.440160 0.253 Uiso 1 1 calc R U . . .
H58B H -0.187208 -0.031531 0.408432 0.253 Uiso 1 1 calc R U . . .
H58C H -0.265347 -0.037425 0.352789 0.253 Uiso 1 1 calc R U . . .
C59 C -0.2368(15) 0.1097(19) 0.2967(13) 0.165(10) Uani 1 1 d D . . . .
H59A H -0.223681 0.164484 0.296296 0.198 Uiso 1 1 calc R U . . .
H59B H -0.224909 0.070969 0.252823 0.198 Uiso 1 1 calc R U . . .
C60 C -0.3294(16) 0.069(2) 0.2901(18) 0.219(17) Uani 1 1 d D . . . .
H60A H -0.364762 0.067579 0.247718 0.329 Uiso 1 1 calc R U . . .
H60B H -0.338345 0.102032 0.337953 0.329 Uiso 1 1 calc R U . . .
H60C H -0.344654 0.009754 0.280483 0.329 Uiso 1 1 calc R U . . .
N61 N -0.0404(5) 0.2753(5) -0.0569(4) 0.0253(16) Uani 1 1 d . . . . .
C62 C -0.0271(6) 0.3511(6) -0.0515(6) 0.034(2) Uani 1 1 d . . . . .
H62 H -0.073641 0.359757 -0.070279 0.041 Uiso 1 1 calc R U . . .
C63 C 0.0511(7) 0.4162(7) -0.0200(7) 0.044(3) Uani 1 1 d . . . . .
H63 H 0.058560 0.470048 -0.015848 0.053 Uiso 1 1 calc R U . . .
C64 C 0.1195(7) 0.4047(7) 0.0059(7) 0.039(2) Uani 1 1 d . . . . .
H64 H 0.174357 0.450499 0.029001 0.047 Uiso 1 1 calc R U . . .
C65 C 0.1072(7) 0.3256(7) -0.0022(8) 0.047(3) Uani 1 1 d . . . . .
C66 C 0.0262(7) 0.2620(7) -0.0342(7) 0.043(3) Uani 1 1 d . . . . .
H66 H 0.017218 0.206941 -0.040548 0.052 Uiso 1 1 calc R U . . .
C67 C 0.1771(8) 0.3075(9) 0.0187(9) 0.066(4) Uani 1 1 d . . . . .
C68 C 0.2366(8) 0.2968(9) 0.0378(9) 0.066(4) Uani 1 1 d . . . . .
C69 C 0.3128(8) 0.2899(8) 0.0626(9) 0.061(3) Uani 1 1 d . . . . .
C70 C 0.3864(8) 0.3354(8) 0.0534(9) 0.064(4) Uani 1 1 d . . . . .
H70 H 0.386490 0.372266 0.032769 0.077 Uiso 1 1 calc R U . . .
C71 C 0.4588(8) 0.3267(9) 0.0742(9) 0.064(4) Uani 1 1 d . . . . .
C72 C 0.4609(9) 0.2785(9) 0.1102(10) 0.069(4) Uani 1 1 d . . . . .
H72 H 0.512316 0.276707 0.128322 0.083 Uiso 1 1 calc R U . . .
C73 C 0.3880(8) 0.2331(9) 0.1197(10) 0.067(4) Uani 1 1 d . . . . .
C74 C 0.3124(8) 0.2378(9) 0.0949(9) 0.065(4) Uani 1 1 d . . . . .
H74 H 0.261866 0.205932 0.100077 0.078 Uiso 1 1 calc R U . . .
C75 C 0.3867(8) 0.1756(9) 0.1484(9) 0.064(4) Uani 1 1 d . . . . .
C76 C 0.3827(8) 0.1235(9) 0.1676(9) 0.061(4) Uani 1 1 d . . . . .
C77 C 0.3702(7) 0.0538(7) 0.1822(8) 0.048(3) Uani 1 1 d . . . . .
C78 C 0.4350(8) 0.0495(8) 0.2262(8) 0.060(4) Uani 1 1 d . . . . .
H78 H 0.490337 0.094560 0.249350 0.072 Uiso 1 1 calc R U . . .
C79 C 0.4164(9) -0.0216(9) 0.2350(10) 0.078(5) Uani 1 1 d . . . . .
H79 H 0.458415 -0.025299 0.266281 0.093 Uiso 1 1 calc R U . . .
C80 C 0.3376(8) -0.0868(8) 0.1987(8) 0.055(3) Uani 1 1 d . . . . .
H80 H 0.326567 -0.136814 0.203296 0.066 Uiso 1 1 calc R U . . .
N81 N 0.2754(5) -0.0834(5) 0.1571(5) 0.0292(18) Uani 1 1 d . . . . .
C82 C 0.2908(7) -0.0140(7) 0.1494(7) 0.041(3) Uani 1 1 d . . . . .
H82 H 0.246137 -0.010893 0.120484 0.049 Uiso 1 1 calc R U . . .
O83 O 0.5325(6) 0.3664(7) 0.0651(7) 0.079(3) Uani 1 1 d . . . . .
C84 C 0.5328(8) 0.4107(9) 0.0226(9) 0.063(3) Uani 1 1 d . . . . .
H84A H 0.528722 0.465080 0.053343 0.076 Uiso 1 1 calc R U . . .
H84B H 0.484070 0.374852 -0.025020 0.076 Uiso 1 1 calc R U . . .
C85 C 0.6131(9) 0.4288(10) 0.0037(9) 0.068(3) Uani 1 1 d . . . . .
H85A H 0.621210 0.375355 -0.018921 0.082 Uiso 1 1 calc R U . . .
H85B H 0.609107 0.447539 -0.035002 0.082 Uiso 1 1 calc R U . . .
N86 N 0.6857(7) 0.4950(8) 0.0710(7) 0.063(3) Uani 1 1 d . . . . .
C87 C 0.7255(10) 0.4635(12) 0.1160(10) 0.084(5) Uani 1 1 d . . . . .
H87A H 0.681456 0.417966 0.118275 0.125 Uiso 1 1 calc R U . . .
H87B H 0.758567 0.511090 0.167969 0.125 Uiso 1 1 calc R U . . .
H87C H 0.762602 0.440888 0.091163 0.125 Uiso 1 1 calc R U . . .
C88 C 0.7067(8) 0.5769(10) 0.0911(8) 0.058(3) Uani 1 1 d . . . . .
O89 O 0.6639(6) 0.5957(6) 0.0539(6) 0.065(2) Uani 1 1 d . . . . .
C90 C 0.7811(9) 0.6439(11) 0.1568(9) 0.068(3) Uani 1 1 d . . . . .
C91 C 0.7738(10) 0.7168(12) 0.2081(10) 0.088(4) Uani 1 1 d . . . . .
C92 C 0.8412(11) 0.7842(14) 0.2714(12) 0.117(6) Uani 1 1 d . U . . .
H92 H 0.835049 0.832765 0.306375 0.140 Uiso 1 1 calc R U . . .
C93 C 0.9189(13) 0.7787(17) 0.2827(15) 0.149(10) Uani 1 1 d . . . . .
H93 H 0.965879 0.823351 0.326136 0.179 Uiso 1 1 calc R U . . .
C94 C 0.9265(11) 0.7090(15) 0.2309(12) 0.106(6) Uani 1 1 d . . . . .
H94 H 0.979693 0.706679 0.237614 0.128 Uiso 1 1 calc R U . . .
C95 C 0.8591(9) 0.6424(12) 0.1697(10) 0.079(4) Uani 1 1 d . . . . .
H95 H 0.866013 0.594126 0.135207 0.095 Uiso 1 1 calc R U . . .
C96 C 0.6890(10) 0.7208(11) 0.1985(10) 0.082(4) Uani 1 1 d . . . . .
C97 C 0.6759(10) 0.7754(11) 0.1740(10) 0.083(4) Uani 1 1 d . . . . .
C98 C 0.7359(12) 0.8298(11) 0.1541(12) 0.096(5) Uani 1 1 d . . . . .
H98 H 0.791392 0.833136 0.161668 0.116 Uiso 1 1 calc R U . . .
C99 C 0.7149(11) 0.8755(12) 0.1254(12) 0.099(5) Uani 1 1 d . . . . .
H99 H 0.755371 0.909491 0.111929 0.119 Uiso 1 1 calc R U . . .
C100 C 0.6344(12) 0.8741(13) 0.1149(12) 0.101(5) Uani 1 1 d . . . . .
C101 C 0.5737(11) 0.8262(12) 0.1349(11) 0.095(5) Uani 1 1 d . . . . .
H101 H 0.519505 0.826336 0.129322 0.114 Uiso 1 1 calc R U . . .
C102 C 0.5957(11) 0.7794(10) 0.1626(11) 0.085(4) Uani 1 1 d . . . . .
O103 O 0.5312(7) 0.7256(7) 0.1740(7) 0.087(3) Uani 1 1 d . . . . .
C104 C 0.5443(10) 0.6724(11) 0.1991(10) 0.081(4) Uani 1 1 d . . . . .
C105 C 0.4762(10) 0.6212(11) 0.2071(10) 0.083(4) Uani 1 1 d . . . . .
H105 H 0.423154 0.622954 0.195538 0.100 Uiso 1 1 calc R U . . .
C106 C 0.4863(11) 0.5659(13) 0.2327(11) 0.093(5) Uani 1 1 d . . . . .
C107 C 0.5654(11) 0.5628(14) 0.2490(11) 0.097(5) Uani 1 1 d . . . . .
H107 H 0.572307 0.525607 0.267047 0.117 Uiso 1 1 calc R U . . .
C108 C 0.6298(11) 0.6129(13) 0.2386(10) 0.091(5) Uani 1 1 d . . . . .
H108 H 0.682389 0.610131 0.249545 0.109 Uiso 1 1 calc R U . . .
C109 C 0.6244(10) 0.6693(12) 0.2124(10) 0.084(4) Uani 1 1 d . . . . .
N110 N 0.6145(12) 0.9248(13) 0.0885(13) 0.139(6) Uani 1 1 d D . . . .
C111 C 0.5353(13) 0.9361(17) 0.0868(16) 0.145(9) Uani 1 1 d D . . . .
H11A H 0.519154 0.934123 0.131062 0.174 Uiso 1 1 calc R U . . .
H11B H 0.547226 0.994262 0.094293 0.174 Uiso 1 1 calc R U . . .
C112 C 0.4691(17) 0.880(2) 0.0242(17) 0.189(12) Uani 1 1 d D . . . .
H11C H 0.486234 0.873313 -0.021269 0.284 Uiso 1 1 calc R U . . .
H11D H 0.425107 0.900975 0.025048 0.284 Uiso 1 1 calc R U . . .
H11E H 0.447091 0.824485 0.022549 0.284 Uiso 1 1 calc R U . . .
C113 C 0.6656(17) 0.9588(16) 0.0469(16) 0.158(8) Uani 1 1 d D . . . .
H11F H 0.696418 0.923589 0.026567 0.190 Uiso 1 1 calc R U . . .
H11G H 0.627247 0.953406 0.002837 0.190 Uiso 1 1 calc R U . . .
C114 C 0.720(2) 1.0397(17) 0.0908(18) 0.195(12) Uani 1 1 d D U . . .
H11H H 0.749397 1.048057 0.140009 0.293 Uiso 1 1 calc R U . . .
H11I H 0.690225 1.076601 0.099562 0.293 Uiso 1 1 calc R U . . .
H11J H 0.761290 1.054755 0.065659 0.293 Uiso 1 1 calc R U . . .
N115 N 0.4202(9) 0.5176(11) 0.2439(10) 0.107(4) Uani 1 1 d D U . . .
C116 C 0.3340(12) 0.5125(17) 0.2250(16) 0.132(8) Uani 1 1 d D U . . .
H11K H 0.319640 0.513356 0.176440 0.159 Uiso 1 1 calc R U . . .
H11L H 0.292380 0.458595 0.218904 0.159 Uiso 1 1 calc R U . . .
C117 C 0.3327(17) 0.5798(18) 0.2821(17) 0.167(10) Uani 1 1 d D . . . .
H11M H 0.379585 0.632326 0.292558 0.250 Uiso 1 1 calc R U . . .
H11N H 0.338336 0.573742 0.327988 0.250 Uiso 1 1 calc R U . . .
H11O H 0.279226 0.583169 0.267902 0.250 Uiso 1 1 calc R U . . .
C118 C 0.4208(12) 0.4543(14) 0.2665(11) 0.120(7) Uani 1 1 d D . . . .
H11P H 0.364426 0.430816 0.271492 0.144 Uiso 1 1 calc R U . . .
H11Q H 0.422584 0.407101 0.221346 0.144 Uiso 1 1 calc R U . . .
C119 C 0.4722(7) 0.4648(7) 0.3236(6) 0.039(2) Uani 1 1 d D U . . .
H11R H 0.528201 0.477741 0.317211 0.058 Uiso 1 1 calc R U . . .
H11S H 0.453020 0.412274 0.327293 0.058 Uiso 1 1 calc R U . . .
H11T H 0.475249 0.512595 0.370419 0.058 Uiso 1 1 calc R U . . .

loop_
_atom_site_aniso_label
_atom_site_aniso_U_11
_atom_site_aniso_U_22
_atom_site_aniso_U_33
_atom_site_aniso_U_23
_atom_site_aniso_U_13
_atom_site_aniso_U_12
Pt1 0.0516(3) 0.0676(4) 0.0864(5) 0.0500(4) 0.0202(3) 0.0253(3)
N2 0.034(4) 0.020(4) 0.028(4) 0.013(4) 0.009(3) 0.012(3)
C3 0.052(7) 0.076(9) 0.058(6) 0.045(7) 0.029(6) 0.046(7)
C4 0.078(9) 0.099(11) 0.060(7) 0.047(8) 0.038(6) 0.059(9)
C5 0.068(8) 0.064(8) 0.052(6) 0.034(7) 0.029(6) 0.037(7)
C6 0.066(7) 0.043(7) 0.040(5) 0.021(5) 0.020(5) 0.028(6)
C7 0.046(6) 0.044(7) 0.038(4) 0.023(5) 0.010(4) 0.026(5)
C8 0.075(8) 0.082(10) 0.053(6) 0.041(7) 0.024(6) 0.037(8)
C9 0.083(9) 0.090(11) 0.056(6) 0.044(7) 0.027(6) 0.043(9)
C10 0.090(10) 0.109(9) 0.056(5) 0.048(5) 0.036(6) 0.063(8)
C11 0.090(10) 0.113(9) 0.056(5) 0.048(5) 0.042(6) 0.069(9)
C12 0.104(11) 0.129(8) 0.053(4) 0.046(5) 0.046(6) 0.088(9)
C13 0.135(14) 0.141(9) 0.054(6) 0.051(6) 0.046(8) 0.106(11)
C14 0.112(12) 0.123(9) 0.058(6) 0.051(6) 0.042(7) 0.085(10)
C15 0.095(11) 0.111(10) 0.053(6) 0.045(6) 0.037(7) 0.068(9)
C16 0.132(15) 0.124(10) 0.061(9) 0.058(8) 0.065(10) 0.094(11)
C17 0.098(12) 0.108(10) 0.058(9) 0.048(8) 0.048(9) 0.070(9)
C18 0.059(8) 0.091(9) 0.049(5) 0.035(6) 0.023(6) 0.046(7)
C19 0.067(9) 0.096(9) 0.044(6) 0.036(7) 0.025(7) 0.047(8)
C20 0.060(8) 0.076(8) 0.038(5) 0.033(6) 0.017(6) 0.032(7)
C21 0.063(8) 0.054(7) 0.036(5) 0.026(5) 0.012(5) 0.032(6)
N22 0.025(4) 0.043(5) 0.025(4) 0.017(4) 0.004(4) 0.011(4)
C23 0.061(8) 0.077(8) 0.048(5) 0.037(6) 0.022(6) 0.047(7)
O24 0.136(10) 0.132(7) 0.054(4) 0.045(5) 0.038(6) 0.092(8)
C25 0.084(10) 0.111(8) 0.063(6) 0.042(6) 0.036(7) 0.058(9)
C26 0.093(11) 0.131(9) 0.058(7) 0.044(5) 0.036(6) 0.058(10)
N27 0.077(8) 0.116(10) 0.055(6) 0.039(7) 0.028(6) 0.055(7)
C28 0.119(14) 0.167(17) 0.061(10) 0.054(10) 0.035(9) 0.101(13)
C29 0.065(8) 0.077(10) 0.057(7) 0.029(7) 0.021(6) 0.034(7)
O30 0.084(7) 0.091(8) 0.079(7) 0.049(6) 0.037(6) 0.049(6)
C31 0.066(5) 0.069(9) 0.060(6) 0.029(6) 0.023(4) 0.034(6)
C32 0.078(7) 0.077(10) 0.055(6) 0.027(7) 0.024(5) 0.041(7)
C33 0.102(8) 0.095(12) 0.065(8) 0.040(8) 0.036(7) 0.055(8)
C34 0.098(8) 0.129(14) 0.098(9) 0.075(11) 0.048(7) 0.065(9)
C35 0.084(8) 0.134(15) 0.109(9) 0.087(10) 0.040(7) 0.048(10)
C36 0.068(5) 0.088(10) 0.087(6) 0.055(7) 0.023(5) 0.028(6)
C37 0.066(8) 0.112(10) 0.091(6) 0.062(6) 0.022(6) 0.028(8)
C38 0.064(9) 0.134(11) 0.119(8) 0.090(7) 0.038(8) 0.037(9)
C39 0.083(12) 0.149(12) 0.138(10) 0.091(8) 0.046(10) 0.065(11)
C40 0.094(14) 0.179(15) 0.192(12) 0.129(11) 0.064(11) 0.083(13)
C41 0.099(14) 0.210(14) 0.199(12) 0.147(10) 0.060(11) 0.089(13)
C42 0.097(13) 0.202(13) 0.182(12) 0.141(10) 0.048(10) 0.070(12)
C43 0.084(12) 0.167(13) 0.131(9) 0.099(8) 0.028(9) 0.051(11)
O44 0.087(9) 0.164(11) 0.120(8) 0.093(7) 0.025(8) 0.036(8)
C45 0.077(11) 0.118(11) 0.098(7) 0.059(7) 0.006(8) 0.007(9)
C46 0.108(15) 0.120(13) 0.097(8) 0.048(8) -0.008(10) 0.007(11)
C47 0.112(15) 0.118(12) 0.085(7) 0.045(7) 0.011(9) 0.013(11)
C48 0.122(15) 0.112(12) 0.080(7) 0.038(7) 0.017(9) 0.030(11)
C49 0.084(12) 0.102(11) 0.079(7) 0.042(7) 0.019(8) 0.020(9)
C50 0.071(10) 0.105(10) 0.091(6) 0.053(6) 0.015(7) 0.013(8)
N51 0.148(18) 0.261(18) 0.268(17) 0.183(16) 0.063(15) 0.133(17)
C52 0.17(2) 0.34(3) 0.27(2) 0.21(2) 0.076(16) 0.18(2)
C53 0.19(2) 0.24(2) 0.227(17) 0.125(16) 0.054(14) 0.093(15)
C54 0.24(3) 0.264(18) 0.29(3) 0.189(19) 0.16(2) 0.17(2)
C55 0.34(6) 0.46(5) 0.31(3) 0.26(3) 0.21(4) 0.30(5)
N56 0.141(14) 0.121(12) 0.093(8) 0.028(7) -0.011(9) 0.016(11)
C57 0.18(2) 0.155(18) 0.123(18) 0.063(15) 0.053(17) 0.062(17)
C58 0.16(2) 0.16(2) 0.20(3) 0.09(2) 0.07(2) 0.06(2)
C59 0.147(16) 0.16(2) 0.094(9) 0.030(13) -0.015(13) 0.027(17)
C60 0.139(15) 0.23(4) 0.16(3) 0.07(3) -0.041(17) -0.01(2)
N61 0.035(4) 0.028(4) 0.019(4) 0.013(3) 0.009(3) 0.019(3)
C62 0.029(4) 0.024(4) 0.050(7) 0.019(4) 0.008(4) 0.012(3)
C63 0.038(4) 0.024(5) 0.065(8) 0.021(5) 0.008(5) 0.011(3)
C64 0.027(4) 0.034(5) 0.049(7) 0.021(5) 0.007(4) 0.005(4)
C65 0.032(4) 0.038(5) 0.065(8) 0.028(5) 0.004(4) 0.008(3)
C66 0.038(4) 0.025(5) 0.065(8) 0.027(5) 0.002(4) 0.012(3)
C67 0.041(5) 0.068(9) 0.097(11) 0.052(9) 0.010(6) 0.021(6)
C68 0.035(5) 0.059(8) 0.098(11) 0.048(8) 0.001(6) 0.009(6)
C69 0.034(4) 0.049(7) 0.091(10) 0.039(7) 0.001(6) 0.008(5)
C70 0.038(5) 0.050(8) 0.101(11) 0.045(8) 0.006(6) 0.010(5)
C71 0.037(5) 0.056(8) 0.102(10) 0.050(8) 0.011(6) 0.012(5)
C72 0.043(6) 0.063(9) 0.113(11) 0.060(8) 0.018(7) 0.018(6)
C73 0.039(5) 0.064(8) 0.104(11) 0.056(8) 0.011(6) 0.015(6)
C74 0.037(5) 0.056(8) 0.094(10) 0.043(8) 0.003(6) 0.010(6)
C75 0.040(7) 0.052(7) 0.105(11) 0.049(8) 0.016(7) 0.013(6)
C76 0.038(7) 0.050(6) 0.095(10) 0.044(7) 0.012(7) 0.012(5)
C77 0.038(5) 0.038(5) 0.064(8) 0.025(5) 0.008(5) 0.015(4)
C78 0.032(5) 0.046(6) 0.087(9) 0.035(7) -0.002(5) 0.005(5)
C79 0.047(6) 0.059(7) 0.112(12) 0.054(8) -0.014(6) 0.006(5)
C80 0.041(5) 0.050(6) 0.079(8) 0.045(7) 0.000(5) 0.015(4)
N81 0.038(4) 0.034(4) 0.032(5) 0.022(4) 0.016(3) 0.024(4)
C82 0.032(4) 0.037(5) 0.063(8) 0.033(5) 0.008(5) 0.015(4)
O83 0.045(4) 0.080(7) 0.139(9) 0.081(7) 0.027(5) 0.022(5)
C84 0.051(6) 0.049(8) 0.088(10) 0.039(7) 0.014(6) 0.016(6)
C85 0.059(6) 0.067(7) 0.086(8) 0.043(6) 0.023(4) 0.028(5)
N86 0.049(5) 0.082(5) 0.081(7) 0.056(5) 0.021(4) 0.030(4)
C87 0.068(9) 0.123(13) 0.113(12) 0.092(11) 0.037(8) 0.052(9)
C88 0.046(5) 0.078(5) 0.065(6) 0.046(4) 0.023(4) 0.027(4)
O89 0.060(5) 0.067(6) 0.076(6) 0.043(5) 0.017(4) 0.028(5)
C90 0.044(5) 0.098(7) 0.065(6) 0.046(5) 0.025(4) 0.022(5)
C91 0.052(5) 0.101(8) 0.084(8) 0.031(5) 0.027(5) 0.017(5)
C92 0.065(7) 0.121(11) 0.103(10) 0.016(7) 0.020(6) 0.025(7)
C93 0.054(8) 0.160(15) 0.134(15) 0.012(11) 0.007(9) 0.025(10)
C94 0.047(7) 0.148(14) 0.099(11) 0.050(9) 0.021(6) 0.029(8)
C95 0.046(5) 0.118(11) 0.085(9) 0.062(8) 0.026(5) 0.029(6)
C96 0.060(6) 0.077(10) 0.077(10) 0.017(7) 0.031(6) 0.019(6)
C97 0.063(7) 0.074(9) 0.082(11) 0.018(8) 0.036(7) 0.019(7)
C98 0.078(9) 0.072(11) 0.122(14) 0.032(9) 0.054(10) 0.026(8)
C99 0.077(8) 0.075(11) 0.138(15) 0.043(10) 0.062(10) 0.024(8)
C100 0.092(9) 0.096(12) 0.126(15) 0.049(10) 0.069(10) 0.045(9)
C101 0.077(9) 0.089(11) 0.124(14) 0.043(10) 0.062(10) 0.041(9)
C102 0.067(7) 0.061(9) 0.099(12) 0.018(8) 0.041(8) 0.020(7)
O103 0.058(5) 0.080(7) 0.108(9) 0.036(6) 0.034(6) 0.023(5)
C104 0.055(6) 0.078(9) 0.085(11) 0.026(8) 0.025(7) 0.018(6)
C105 0.048(6) 0.101(11) 0.082(11) 0.041(9) 0.016(8) 0.018(7)
C106 0.062(6) 0.117(12) 0.090(12) 0.053(10) 0.018(8) 0.028(8)
C107 0.064(7) 0.135(15) 0.101(13) 0.069(12) 0.028(9) 0.036(9)
C108 0.059(7) 0.118(13) 0.084(12) 0.049(10) 0.021(8) 0.028(8)
C109 0.058(6) 0.103(11) 0.084(11) 0.039(9) 0.032(8) 0.029(7)
N110 0.125(11) 0.143(15) 0.212(19) 0.112(14) 0.098(12) 0.077(11)
C111 0.102(12) 0.14(2) 0.22(3) 0.104(19) 0.065(12) 0.055(12)
C112 0.121(14) 0.21(3) 0.22(3) 0.13(2) 0.051(15) 0.023(18)
C113 0.167(19) 0.127(14) 0.23(2) 0.113(14) 0.115(17) 0.066(12)
C114 0.191(19) 0.150(15) 0.23(2) 0.094(14) 0.101(16) 0.041(10)
N115 0.071(6) 0.164(11) 0.121(10) 0.104(9) 0.028(7) 0.045(7)
C116 0.083(8) 0.174(18) 0.20(2) 0.139(15) 0.053(11) 0.063(11)
C117 0.12(2) 0.20(2) 0.24(2) 0.142(19) 0.098(19) 0.081(17)
C118 0.102(11) 0.183(16) 0.104(10) 0.105(12) 0.008(9) 0.057(11)
C119 0.042(3) 0.033(3) 0.042(3) 0.024(2) 0.0135(18) 0.010(2)

loop_
_atom_type_symbol
_atom_type_description
_atom_type_scat_dispersion_real
_atom_type_scat_dispersion_imag
_atom_type_scat_source
C C 0.0033 0.0016 'International Tables Vol C Tables 4.2.6.8 and 6.1.1.4'
H H 0.0000 0.0000 'International Tables Vol C Tables 4.2.6.8 and 6.1.1.4'
B B 0.0013 0.0007 'International Tables Vol C Tables 4.2.6.8 and 6.1.1.4'
F F 0.0171 0.0103 'International Tables Vol C Tables 4.2.6.8 and 6.1.1.4'
N N 0.0061 0.0033 'International Tables Vol C Tables 4.2.6.8 and 6.1.1.4'
O O 0.0106 0.0060 'International Tables Vol C Tables 4.2.6.8 and 6.1.1.4'
Pt Pt -1.7033 8.3905 'International Tables Vol C Tables 4.2.6.8 and 6.1.1.4'

loop_
_citation_id
_citation_doi
_citation_year
1 10.1039/d3sc01086d 2023

loop_
_geom_angle_atom_site_label_1
_geom_angle_atom_site_label_2
_geom_angle_atom_site_label_3
_geom_angle
_geom_angle_site_symmetry_1
_geom_angle_site_symmetry_3
_geom_angle_publ_flag
N81 Pt1 N22 88.3(3) 2 2 ?
N81 Pt1 N61 179.3(4) 2 . ?
N22 Pt1 N61 91.0(3) 2 . ?
N81 Pt1 N2 90.5(3) 2 . ?
N22 Pt1 N2 178.5(3) 2 . ?
N61 Pt1 N2 90.2(3) . . ?
C3 N2 C7 118.3(9) . . ?
C3 N2 Pt1 120.7(7) . . ?
C7 N2 Pt1 120.7(7) . . ?
N2 C3 C4 121.9(11) . . ?
N2 C3 H3 119.0 . . ?
C4 C3 H3 119.0 . . ?
C3 C4 C5 121.0(13) . . ?
C3 C4 H4 119.5 . . ?
C5 C4 H4 119.5 . . ?
C4 C5 C6 117.1(12) . . ?
C4 C5 H5 121.4 . . ?
C6 C5 H5 121.4 . . ?
C7 C6 C5 119.1(11) . . ?
C7 C6 C8 120.9(12) . . ?
C5 C6 C8 119.9(12) . . ?
N2 C7 C6 122.2(11) . . ?
N2 C7 H7 118.9 . . ?
C6 C7 H7 118.9 . . ?
C9 C8 C6 174.4(16) . . ?
C8 C9 C10 180(2) . . ?
C11 C10 C15 121.4(14) . . ?
C11 C10 C9 117.3(15) . . ?
C15 C10 C9 121.3(15) . . ?
C10 C11 C12 119.1(15) . . ?
C10 C11 H11 120.4 . . ?
C12 C11 H11 120.4 . . ?
O24 C12 C13 115.5(14) . . ?
O24 C12 C11 124.2(15) . . ?
C13 C12 C11 120.3(16) . . ?
C12 C13 C14 121.2(15) . . ?
C12 C13 H13 119.4 . . ?
C14 C13 H13 119.4 . . ?
C13 C14 C15 121.1(16) . . ?
C13 C14 C16 123.6(15) . . ?
C15 C14 C16 115.2(15) . . ?
C14 C15 C10 117.0(15) . . ?
C14 C15 H15 121.5 . . ?
C10 C15 H15 121.5 . . ?
C17 C16 C14 176(2) . . ?
C16 C17 C18 174.3(16) . . ?
C23 C18 C19 119.7(13) . . ?
C23 C18 C17 117.7(12) . . ?
C19 C18 C17 122.6(13) . . ?
C20 C19 C18 117.4(13) . . ?
C20 C19 H19 121.3 . . ?
C18 C19 H19 121.3 . . ?
C21 C20 C19 120.9(12) . . ?
C21 C20 H20 119.5 . . ?
C19 C20 H20 119.5 . . ?
C20 C21 N22 121.9(12) . . ?
C20 C21 H21 119.1 . . ?
N22 C21 H21 119.1 . . ?
C21 N22 C23 117.5(10) . . ?
C21 N22 Pt1 122.2(8) . 2 ?
C23 N22 Pt1 119.9(7) . 2 ?
C18 C23 N22 122.6(11) . . ?
C18 C23 H23 118.7 . . ?
N22 C23 H23 118.7 . . ?
C12 O24 C25 118.2(12) . . ?
O24 C25 C26 106.5(13) . . ?
O24 C25 H25A 110.4 . . ?
C26 C25 H25A 110.4 . . ?
O24 C25 H25B 110.4 . . ?
C26 C25 H25B 110.4 . . ?
H25A C25 H25B 108.6 . . ?
N27 C26 C25 112.2(16) . . ?
N27 C26 H26A 109.2 . . ?
C25 C26 H26A 109.2 . . ?
N27 C26 H26B 109.2 . . ?
C25 C26 H26B 109.2 . . ?
H26A C26 H26B 107.9 . . ?
C29 N27 C26 117.4(14) . . ?
C29 N27 C28 123.3(14) . . ?
C26 N27 C28 118.4(13) . . ?
N27 C28 H28A 109.5 . . ?
N27 C28 H28B 109.5 . . ?
H28A C28 H28B 109.5 . . ?
N27 C28 H28C 109.5 . . ?
H28A C28 H28C 109.5 . . ?
H28B C28 H28C 109.5 . . ?
O30 C29 N27 120.6(15) . . ?
O30 C29 C31 117.5(13) . . ?
N27 C29 C31 122.0(14) . . ?
C36 C31 C32 119.2(15) . . ?
C36 C31 C29 119.3(14) . . ?
C32 C31 C29 121.3(14) . . ?
C33 C32 C31 120.2(16) . . ?
C33 C32 H32 119.9 . . ?
C31 C32 H32 119.9 . . ?
C32 C33 C34 118.9(17) . . ?
C32 C33 H33 120.5 . . ?
C34 C33 H33 120.5 . . ?
C35 C34 C33 122.8(18) . . ?
C35 C34 H34 118.6 . . ?
C33 C34 H34 118.6 . . ?
C34 C35 C36 117.9(18) . . ?
C34 C35 H35 121.1 . . ?
C36 C35 H35 121.1 . . ?
C31 C36 C35 120.7(16) . . ?
C31 C36 C37 120.5(15) . . ?
C35 C36 C37 118.8(15) . . ?
C50 C37 C38 120.3(19) . . ?
C50 C37 C36 122.1(19) . . ?
C38 C37 C36 117.5(19) . . ?
C39 C38 C43 116(2) . . ?
C39 C38 C37 125.3(19) . . ?
C43 C38 C37 118(2) . . ?
C38 C39 C40 125(2) . . ?
C38 C39 H39 117.7 . . ?
C40 C39 H39 117.7 . . ?
C39 C40 C41 113(3) . . ?
C39 C40 H40 123.4 . . ?
C41 C40 H40 123.4 . . ?
C42 C41 N51 129(3) . . ?
C42 C41 C40 121(2) . . ?
N51 C41 C40 109(3) . . ?
C43 C42 C41 117(3) . . ?
C43 C42 H42 121.6 . . ?
C41 C42 H42 121.6 . . ?
C42 C43 O44 114(3) . . ?
C42 C43 C38 128(3) . . ?
O44 C43 C38 118(2) . . ?
C43 O44 C45 124.8(18) . . ?
C46 C45 O44 116(2) . . ?
C46 C45 C50 128(3) . . ?
O44 C45 C50 115(2) . . ?
C45 C46 C47 118(2) . . ?
C45 C46 H46 121.2 . . ?
C47 C46 H46 121.2 . . ?
N56 C47 C48 117(2) . . ?
N56 C47 C46 124(2) . . ?
C48 C47 C46 119(2) . . ?
C49 C48 C47 119(2) . . ?
C49 C48 H48 120.4 . . ?
C47 C48 H48 120.4 . . ?
C48 C49 C50 123(2) . . ?
C48 C49 H49 118.7 . . ?
C50 C49 H49 118.7 . . ?
C37 C50 C45 123(2) . . ?
C37 C50 C49 124.1(19) . . ?
C45 C50 C49 113(2) . . ?
C41 N51 C52 108(2) . . ?
C41 N51 C54 128(3) . . ?
C52 N51 C54 114(3) . . ?
C53 C52 N51 110(3) . . ?
C53 C52 H52A 109.7 . . ?
N51 C52 H52A 109.7 . . ?
C53 C52 H52B 109.7 . . ?
N51 C52 H52B 109.7 . . ?
H52A C52 H52B 108.2 . . ?
C52 C53 H53A 109.5 . . ?
C52 C53 H53B 109.5 . . ?
H53A C53 H53B 109.5 . . ?
C52 C53 H53C 109.5 . . ?
H53A C53 H53C 109.5 . . ?
H53B C53 H53C 109.5 . . ?
C55 C54 N51 97(3) . . ?
C55 C54 H54A 112.4 . . ?
N51 C54 H54A 112.4 . . ?
C55 C54 H54B 112.4 . . ?
N51 C54 H54B 112.4 . . ?
H54A C54 H54B 109.9 . . ?
C54 C55 H55A 109.5 . . ?
C54 C55 H55B 109.5 . . ?
H55A C55 H55B 109.5 . . ?
C54 C55 H55C 109.5 . . ?
H55A C55 H55C 109.5 . . ?
H55B C55 H55C 109.5 . . ?
C47 N56 C59 115(2) . . ?
C47 N56 C57 125(2) . . ?
C59 N56 C57 120(2) . . ?
C58 C57 N56 109(2) . . ?
C58 C57 H57A 109.9 . . ?
N56 C57 H57A 109.9 . . ?
C58 C57 H57B 109.9 . . ?
N56 C57 H57B 109.9 . . ?
H57A C57 H57B 108.3 . . ?
C57 C58 H58A 109.5 . . ?
C57 C58 H58B 109.5 . . ?
H58A C58 H58B 109.5 . . ?
C57 C58 H58C 109.5 . . ?
H58A C58 H58C 109.5 . . ?
H58B C58 H58C 109.5 . . ?
C60 C59 N56 108(2) . . ?
C60 C59 H59A 110.1 . . ?
N56 C59 H59A 110.1 . . ?
C60 C59 H59B 110.1 . . ?
N56 C59 H59B 110.1 . . ?
H59A C59 H59B 108.4 . . ?
C59 C60 H60A 109.5 . . ?
C59 C60 H60B 109.5 . . ?
H60A C60 H60B 109.5 . . ?
C59 C60 H60C 109.5 . . ?
H60A C60 H60C 109.5 . . ?
H60B C60 H60C 109.5 . . ?
C62 N61 C66 118.8(9) . . ?
C62 N61 Pt1 120.0(7) . . ?
C66 N61 Pt1 121.0(7) . . ?
N61 C62 C63 121.7(10) . . ?
N61 C62 H62 119.2 . . ?
C63 C62 H62 119.2 . . ?
C62 C63 C64 120.3(10) . . ?
C62 C63 H63 119.8 . . ?
C64 C63 H63 119.8 . . ?
C63 C64 C65 118.7(10) . . ?
C63 C64 H64 120.6 . . ?
C65 C64 H64 120.6 . . ?
C64 C65 C66 118.4(10) . . ?
C64 C65 C67 121.4(11) . . ?
C66 C65 C67 120.1(11) . . ?
N61 C66 C65 122.0(10) . . ?
N61 C66 H66 119.0 . . ?
C65 C66 H66 119.0 . . ?
C68 C67 C65 176.9(16) . . ?
C67 C68 C69 176.0(14) . . ?
C74 C69 C70 120.8(12) . . ?
C74 C69 C68 120.0(12) . . ?
C70 C69 C68 119.2(12) . . ?
C71 C70 C69 119.6(13) . . ?
C71 C70 H70 120.2 . . ?
C69 C70 H70 120.2 . . ?
O83 C71 C70 123.7(12) . . ?
O83 C71 C72 115.8(12) . . ?
C70 C71 C72 120.4(13) . . ?
C73 C72 C71 120.1(13) . . ?
C73 C72 H72 119.9 . . ?
C71 C72 H72 119.9 . . ?
C72 C73 C74 119.9(13) . . ?
C72 C73 C75 120.8(12) . . ?
C74 C73 C75 119.1(12) . . ?
C69 C74 C73 119.0(13) . . ?
C69 C74 H74 120.5 . . ?
C73 C74 H74 120.5 . . ?
C76 C75 C73 175.9(18) . . ?
C75 C76 C77 173.2(16) . . ?
C82 C77 C78 118.6(11) . . ?
C82 C77 C76 118.4(11) . . ?
C78 C77 C76 122.9(11) . . ?
C79 C78 C77 118.0(11) . . ?
C79 C78 H78 121.0 . . ?
C77 C78 H78 121.0 . . ?
C80 C79 C78 119.9(12) . . ?
C80 C79 H79 120.1 . . ?
C78 C79 H79 120.1 . . ?
N81 C80 C79 122.6(11) . . ?
N81 C80 H80 118.7 . . ?
C79 C80 H80 118.7 . . ?
C80 N81 C82 118.9(10) . . ?
C80 N81 Pt1 121.8(7) . 2 ?
C82 N81 Pt1 119.3(7) . 2 ?
N81 C82 C77 121.9(10) . . ?
N81 C82 H82 119.0 . . ?
C77 C82 H82 119.0 . . ?
C71 O83 C84 118.5(10) . . ?
O83 C84 C85 108.1(11) . . ?
O83 C84 H84A 110.1 . . ?
C85 C84 H84A 110.1 . . ?
O83 C84 H84B 110.1 . . ?
C85 C84 H84B 110.1 . . ?
H84A C84 H84B 108.4 . . ?
N86 C85 C84 112.1(13) . . ?
N86 C85 H85A 109.2 . . ?
C84 C85 H85A 109.2 . . ?
N86 C85 H85B 109.2 . . ?
C84 C85 H85B 109.2 . . ?
H85A C85 H85B 107.9 . . ?
C88 N86 C85 119.0(11) . . ?
C88 N86 C87 125.3(13) . . ?
C85 N86 C87 115.4(12) . . ?
N86 C87 H87A 109.5 . . ?
N86 C87 H87B 109.5 . . ?
H87A C87 H87B 109.5 . . ?
N86 C87 H87C 109.5 . . ?
H87A C87 H87C 109.5 . . ?
H87B C87 H87C 109.5 . . ?
O89 C88 N86 119.7(13) . . ?
O89 C88 C90 120.5(14) . . ?
N86 C88 C90 119.7(13) . . ?
C95 C90 C91 117.7(15) . . ?
C95 C90 C88 124.7(16) . . ?
C91 C90 C88 117.6(14) . . ?
C92 C91 C90 121.7(17) . . ?
C92 C91 C96 118.2(17) . . ?
C90 C91 C96 120.0(14) . . ?
C91 C92 C93 118(2) . . ?
C91 C92 H92 120.8 . . ?
C93 C92 H92 120.8 . . ?
C94 C93 C92 120(2) . . ?
C94 C93 H93 120.2 . . ?
C92 C93 H93 120.2 . . ?
C93 C94 C95 121.3(19) . . ?
C93 C94 H94 119.4 . . ?
C95 C94 H94 119.4 . . ?
C94 C95 C90 121.3(19) . . ?
C94 C95 H95 119.3 . . ?
C90 C95 H95 119.3 . . ?
C97 C96 C109 120.0(16) . . ?
C97 C96 C91 119.1(16) . . ?
C109 C96 C91 120.9(18) . . ?
C96 C97 C102 120.6(16) . . ?
C96 C97 C98 126.2(17) . . ?
C102 C97 C98 113.1(18) . . ?
C99 C98 C97 121.6(18) . . ?
C99 C98 H98 119.2 . . ?
C97 C98 H98 119.2 . . ?
C98 C99 C100 121.2(18) . . ?
C98 C99 H99 119.4 . . ?
C100 C99 H99 119.4 . . ?
N110 C100 C101 117.8(18) . . ?
N110 C100 C99 120.8(18) . . ?
C101 C100 C99 121(2) . . ?
C102 C101 C100 116.5(18) . . ?
C102 C101 H101 121.7 . . ?
C100 C101 H101 121.7 . . ?
C101 C102 O103 114.9(16) . . ?
C101 C102 C97 126.2(17) . . ?
O103 C102 C97 118.6(17) . . ?
C104 O103 C102 120.8(14) . . ?
C105 C104 O103 115.9(15) . . ?
C105 C104 C109 123.0(19) . . ?
O103 C104 C109 121.1(15) . . ?
C104 C105 C106 118.2(17) . . ?
C104 C105 H105 120.9 . . ?
C106 C105 H105 120.9 . . ?
N115 C106 C105 118.6(16) . . ?
N115 C106 C107 120.6(18) . . ?
C105 C106 C107 120.7(17) . . ?
C108 C107 C106 119(2) . . ?
C108 C107 H107 120.6 . . ?
C106 C107 H107 120.6 . . ?
C107 C108 C109 123.8(18) . . ?
C107 C108 H108 118.1 . . ?
C109 C108 H108 118.1 . . ?
C96 C109 C108 125.8(17) . . ?
C96 C109 C104 118.8(18) . . ?
C108 C109 C104 115.5(16) . . ?
C100 N110 C111 123.5(18) . . ?
C100 N110 C113 120.5(18) . . ?
C111 N110 C113 115(2) . . ?
C112 C111 N110 117(3) . . ?
C112 C111 H11A 108.0 . . ?
N110 C111 H11A 108.0 . . ?
C112 C111 H11B 108.0 . . ?
N110 C111 H11B 108.0 . . ?
H11A C111 H11B 107.2 . . ?
C111 C112 H11C 109.5 . . ?
C111 C112 H11D 109.5 . . ?
H11C C112 H11D 109.5 . . ?
C111 C112 H11E 109.5 . . ?
H11C C112 H11E 109.5 . . ?
H11D C112 H11E 109.5 . . ?
C114 C113 N110 113(2) . . ?
C114 C113 H11F 109.1 . . ?
N110 C113 H11F 109.1 . . ?
C114 C113 H11G 109.1 . . ?
N110 C113 H11G 109.1 . . ?
H11F C113 H11G 107.8 . . ?
C113 C114 H11H 109.5 . . ?
C113 C114 H11I 109.5 . . ?
H11H C114 H11I 109.5 . . ?
C113 C114 H11J 109.5 . . ?
H11H C114 H11J 109.5 . . ?
H11I C114 H11J 109.5 . . ?
C106 N115 C118 124.2(16) . . ?
C106 N115 C116 125.0(16) . . ?
C118 N115 C116 110.3(16) . . ?
C117 C116 N115 107(2) . . ?
C117 C116 H11K 110.2 . . ?
N115 C116 H11K 110.2 . . ?
C117 C116 H11L 110.2 . . ?
N115 C116 H11L 110.2 . . ?
H11K C116 H11L 108.5 . . ?
C116 C117 H11M 109.5 . . ?
C116 C117 H11N 109.5 . . ?
H11M C117 H11N 109.5 . . ?
C116 C117 H11O 109.5 . . ?
H11M C117 H11O 109.5 . . ?
H11N C117 H11O 109.5 . . ?
C119 C118 N115 128.1(18) . . ?
C119 C118 H11P 105.3 . . ?
N115 C118 H11P 105.3 . . ?
C119 C118 H11Q 105.3 . . ?
N115 C118 H11Q 105.3 . . ?
H11P C118 H11Q 106.0 . . ?
C118 C119 H11R 109.5 . . ?
C118 C119 H11S 109.5 . . ?
H11R C119 H11S 109.5 . . ?
C118 C119 H11T 109.5 . . ?
H11R C119 H11T 109.5 . . ?
H11S C119 H11T 109.5 . . ?

loop_
_geom_bond_atom_site_label_1
_geom_bond_atom_site_label_2
_geom_bond_distance
_geom_bond_site_symmetry_2
_geom_bond_publ_flag
Pt1 N81 2.012(9) 2 ?
Pt1 N22 2.017(8) 2 ?
Pt1 N61 2.026(8) . ?
Pt1 N2 2.026(8) . ?
N2 C3 1.352(13) . ?
N2 C7 1.357(13) . ?
C3 C4 1.360(18) . ?
C3 H3 0.9500 . ?
C4 C5 1.379(18) . ?
C4 H4 0.9500 . ?
C5 C6 1.415(17) . ?
C5 H5 0.9500 . ?
C6 C7 1.375(16) . ?
C6 C8 1.416(18) . ?
C7 H7 0.9500 . ?
C8 C9 1.202(19) . ?
C9 C10 1.44(2) . ?
C10 C11 1.38(2) . ?
C10 C15 1.43(2) . ?
C11 C12 1.39(2) . ?
C11 H11 0.9500 . ?
C12 O24 1.349(19) . ?
C12 C13 1.36(2) . ?
C13 C14 1.38(2) . ?
C13 H13 0.9500 . ?
C14 C15 1.39(2) . ?
C14 C16 1.43(2) . ?
C15 H15 0.9500 . ?
C16 C17 1.17(2) . ?
C17 C18 1.46(2) . ?
C18 C23 1.349(18) . ?
C18 C19 1.390(19) . ?
C19 C20 1.381(19) . ?
C19 H19 0.9500 . ?
C20 C21 1.345(17) . ?
C20 H20 0.9500 . ?
C21 N22 1.355(14) . ?
C21 H21 0.9500 . ?
N22 C23 1.358(15) . ?
C23 H23 0.9500 . ?
O24 C25 1.466(19) . ?
C25 C26 1.53(2) . ?
C25 H25A 0.9900 . ?
C25 H25B 0.9900 . ?
C26 N27 1.44(2) . ?
C26 H26A 0.9900 . ?
C26 H26B 0.9900 . ?
N27 C29 1.336(18) . ?
N27 C28 1.49(2) . ?
C28 H28A 0.9800 . ?
C28 H28B 0.9800 . ?
C28 H28C 0.9800 . ?
C29 O30 1.235(17) . ?
C29 C31 1.50(2) . ?
C31 C36 1.38(2) . ?
C31 C32 1.40(2) . ?
C32 C33 1.37(2) . ?
C32 H32 0.9500 . ?
C33 C34 1.39(2) . ?
C33 H33 0.9500 . ?
C34 C35 1.35(2) . ?
C34 H34 0.9500 . ?
C35 C36 1.41(2) . ?
C35 H35 0.9500 . ?
C36 C37 1.50(2) . ?
C37 C50 1.32(3) . ?
C37 C38 1.44(3) . ?
C38 C39 1.40(3) . ?
C38 C43 1.41(3) . ?
C39 C40 1.40(3) . ?
C39 H39 0.9500 . ?
C40 C41 1.53(4) . ?
C40 H40 0.9500 . ?
C41 C42 1.43(4) . ?
C41 N51 1.44(3) . ?
C42 C43 1.30(3) . ?
C42 H42 0.9500 . ?
C43 O44 1.35(3) . ?
O44 C45 1.40(3) . ?
C45 C46 1.30(3) . ?
C45 C50 1.41(3) . ?
C46 C47 1.44(3) . ?
C46 H46 0.9500 . ?
C47 N56 1.40(3) . ?
C47 C48 1.43(3) . ?
C48 C49 1.37(3) . ?
C48 H48 0.9500 . ?
C49 C50 1.47(3) . ?
C49 H49 0.9500 . ?
N51 C52 1.54(2) . ?
N51 C54 1.55(2) . ?
C52 C53 1.52(2) . ?
C52 H52A 0.9900 . ?
C52 H52B 0.9900 . ?
C53 H53A 0.9800 . ?
C53 H53B 0.9800 . ?
C53 H53C 0.9800 . ?
C54 C55 1.50(2) . ?
C54 H54A 0.9900 . ?
C54 H54B 0.9900 . ?
C55 H55A 0.9800 . ?
C55 H55B 0.9800 . ?
C55 H55C 0.9800 . ?
N56 C59 1.532(18) . ?
N56 C57 1.547(19) . ?
C57 C58 1.53(2) . ?
C57 H57A 0.9900 . ?
C57 H57B 0.9900 . ?
C58 H58A 0.9800 . ?
C58 H58B 0.9800 . ?
C58 H58C 0.9800 . ?
C59 C60 1.53(2) . ?
C59 H59A 0.9900 . ?
C59 H59B 0.9900 . ?
C60 H60A 0.9800 . ?
C60 H60B 0.9800 . ?
C60 H60C 0.9800 . ?
N61 C62 1.330(12) . ?
N61 C66 1.344(13) . ?
C62 C63 1.353(15) . ?
C62 H62 0.9500 . ?
C63 C64 1.371(15) . ?
C63 H63 0.9500 . ?
C64 C65 1.375(15) . ?
C64 H64 0.9500 . ?
C65 C66 1.376(15) . ?
C65 C67 1.442(17) . ?
C66 H66 0.9500 . ?
C67 C68 1.179(17) . ?
C68 C69 1.438(18) . ?
C69 C74 1.392(18) . ?
C69 C70 1.394(18) . ?
C70 C71 1.376(18) . ?
C70 H70 0.9500 . ?
C71 O83 1.358(16) . ?
C71 C72 1.392(19) . ?
C72 C73 1.387(18) . ?
C72 H72 0.9500 . ?
C73 C74 1.407(18) . ?
C73 C75 1.427(18) . ?
C74 H74 0.9500 . ?
C75 C76 1.190(17) . ?
C76 C77 1.426(17) . ?
C77 C82 1.386(15) . ?
C77 C78 1.398(17) . ?
C78 C79 1.371(18) . ?
C78 H78 0.9500 . ?
C79 C80 1.361(17) . ?
C79 H79 0.9500 . ?
C80 N81 1.328(14) . ?
C80 H80 0.9500 . ?
N81 C82 1.332(13) . ?
C82 H82 0.9500 . ?
O83 C84 1.432(16) . ?
C84 C85 1.490(19) . ?
C84 H84A 0.9900 . ?
C84 H84B 0.9900 . ?
C85 N86 1.459(18) . ?
C85 H85A 0.9900 . ?
C85 H85B 0.9900 . ?
N86 C88 1.329(18) . ?
N86 C87 1.493(17) . ?
C87 H87A 0.9800 . ?
C87 H87B 0.9800 . ?
C87 H87C 0.9800 . ?
C88 O89 1.228(15) . ?
C88 C90 1.46(2) . ?
C90 C95 1.38(2) . ?
C90 C91 1.40(2) . ?
C91 C92 1.39(2) . ?
C91 C96 1.52(2) . ?
C92 C93 1.41(3) . ?
C92 H92 0.9500 . ?
C93 C94 1.36(3) . ?
C93 H93 0.9500 . ?
C94 C95 1.36(2) . ?
C94 H94 0.9500 . ?
C95 H95 0.9500 . ?
C96 C97 1.39(2) . ?
C96 C109 1.39(2) . ?
C97 C102 1.44(2) . ?
C97 C98 1.45(2) . ?
C98 C99 1.34(3) . ?
C98 H98 0.9500 . ?
C99 C100 1.40(3) . ?
C99 H99 0.9500 . ?
C100 N110 1.39(3) . ?
C100 C101 1.39(2) . ?
C101 C102 1.35(3) . ?
C101 H101 0.9500 . ?
C102 O103 1.380(19) . ?
O103 C104 1.37(2) . ?
C104 C105 1.36(2) . ?
C104 C109 1.43(2) . ?
C105 C106 1.40(2) . ?
C105 H105 0.9500 . ?
C106 N115 1.34(2) . ?
C106 C107 1.42(2) . ?
C107 C108 1.33(2) . ?
C107 H107 0.9500 . ?
C108 C109 1.40(2) . ?
C108 H108 0.9500 . ?
N110 C111 1.483(17) . ?
N110 C113 1.492(17) . ?
C111 C112 1.330(19) . ?
C111 H11A 0.9900 . ?
C111 H11B 0.9900 . ?
C112 H11C 0.9800 . ?
C112 H11D 0.9800 . ?
C112 H11E 0.9800 . ?
C113 C114 1.318(19) . ?
C113 H11F 0.9900 . ?
C113 H11G 0.9900 . ?
C114 H11H 0.9800 . ?
C114 H11I 0.9800 . ?
C114 H11J 0.9800 . ?
N115 C118 1.453(16) . ?
N115 C116 1.482(16) . ?
C116 C117 1.327(19) . ?
C116 H11K 0.9900 . ?
C116 H11L 0.9900 . ?
C117 H11M 0.9800 . ?
C117 H11N 0.9800 . ?
C117 H11O 0.9800 . ?
C118 C119 1.267(15) . ?
C118 H11P 0.9900 . ?
C118 H11Q 0.9900 . ?
C119 H11R 0.9800 . ?
C119 H11S 0.9800 . ?
C119 H11T 0.9800 . ?

loop_
_geom_torsion_atom_site_label_1
_geom_torsion_atom_site_label_2
_geom_torsion_atom_site_label_3
_geom_torsion_atom_site_label_4
_geom_torsion
_geom_torsion_site_symmetry_1
_geom_torsion_site_symmetry_2
_geom_torsion_site_symmetry_3
_geom_torsion_site_symmetry_4
_geom_torsion_publ_flag
C7 N2 C3 C4 1.6(18) . . . . ?
Pt1 N2 C3 C4 175.4(11) . . . . ?
N2 C3 C4 C5 3(2) . . . . ?
C3 C4 C5 C6 -6(2) . . . . ?
C4 C5 C6 C7 4.4(19) . . . . ?
C4 C5 C6 C8 -177.9(14) . . . . ?
C3 N2 C7 C6 -3.2(16) . . . . ?
Pt1 N2 C7 C6 -177.0(9) . . . . ?
C5 C6 C7 N2 0.2(18) . . . . ?
C8 C6 C7 N2 -177.6(12) . . . . ?
C15 C10 C11 C12 1(2) . . . . ?
C9 C10 C11 C12 -178.9(15) . . . . ?
C10 C11 C12 O24 176.6(16) . . . . ?
C10 C11 C12 C13 -1(3) . . . . ?
O24 C12 C13 C14 -177.0(17) . . . . ?
C11 C12 C13 C14 1(3) . . . . ?
C12 C13 C14 C15 0(3) . . . . ?
C12 C13 C14 C16 174.8(18) . . . . ?
C13 C14 C15 C10 0(3) . . . . ?
C16 C14 C15 C10 -175.7(16) . . . . ?
C11 C10 C15 C14 0(2) . . . . ?
C9 C10 C15 C14 179.6(16) . . . . ?
C23 C18 C19 C20 4(2) . . . . ?
C17 C18 C19 C20 -175.5(14) . . . . ?
C18 C19 C20 C21 -2(2) . . . . ?
C19 C20 C21 N22 0(2) . . . . ?
C20 C21 N22 C23 1.1(18) . . . . ?
C20 C21 N22 Pt1 173.8(10) . . . 2 ?
C19 C18 C23 N22 -3(2) . . . . ?
C17 C18 C23 N22 176.2(13) . . . . ?
C21 N22 C23 C18 0.5(19) . . . . ?
Pt1 N22 C23 C18 -172.3(11) 2 . . . ?
C13 C12 O24 C25 176.0(16) . . . . ?
C11 C12 O24 C25 -2(2) . . . . ?
C12 O24 C25 C26 -169.2(14) . . . . ?
O24 C25 C26 N27 -63.6(18) . . . . ?
C25 C26 N27 C29 -77(2) . . . . ?
C25 C26 N27 C28 92.5(19) . . . . ?
C26 N27 C29 O30 -3(2) . . . . ?
C28 N27 C29 O30 -171.9(16) . . . . ?
C26 N27 C29 C31 177.9(15) . . . . ?
C28 N27 C29 C31 9(2) . . . . ?
O30 C29 C31 C36 48(2) . . . . ?
N27 C29 C31 C36 -132.5(17) . . . . ?
O30 C29 C31 C32 -127.3(16) . . . . ?
N27 C29 C31 C32 52(2) . . . . ?
C36 C31 C32 C33 2(2) . . . . ?
C29 C31 C32 C33 177.3(14) . . . . ?
C31 C32 C33 C34 1(2) . . . . ?
C32 C33 C34 C35 -1(3) . . . . ?
C33 C34 C35 C36 -3(3) . . . . ?
C32 C31 C36 C35 -6(3) . . . . ?
C29 C31 C36 C35 178.3(16) . . . . ?
C32 C31 C36 C37 176.1(16) . . . . ?
C29 C31 C36 C37 1(2) . . . . ?
C34 C35 C36 C31 7(3) . . . . ?
C34 C35 C36 C37 -175.5(18) . . . . ?
C31 C36 C37 C50 80(2) . . . . ?
C35 C36 C37 C50 -98(2) . . . . ?
C31 C36 C37 C38 -98(2) . . . . ?
C35 C36 C37 C38 85(2) . . . . ?
C50 C37 C38 C39 -174.3(19) . . . . ?
C36 C37 C38 C39 3(3) . . . . ?
C50 C37 C38 C43 2(3) . . . . ?
C36 C37 C38 C43 179.2(17) . . . . ?
C43 C38 C39 C40 0(3) . . . . ?
C37 C38 C39 C40 176.5(19) . . . . ?
C38 C39 C40 C41 -3(3) . . . . ?
C39 C40 C41 C42 7(3) . . . . ?
C39 C40 C41 N51 178(2) . . . . ?
N51 C41 C42 C43 -177(3) . . . . ?
C40 C41 C42 C43 -8(4) . . . . ?
C41 C42 C43 O44 -172(2) . . . . ?
C41 C42 C43 C38 5(4) . . . . ?
C39 C38 C43 C42 -2(3) . . . . ?
C37 C38 C43 C42 -178(2) . . . . ?
C39 C38 C43 O44 175.8(19) . . . . ?
C37 C38 C43 O44 -1(3) . . . . ?
C42 C43 O44 C45 178.0(19) . . . . ?
C38 C43 O44 C45 0(3) . . . . ?
C43 O44 C45 C46 -178(2) . . . . ?
C43 O44 C45 C50 -1(3) . . . . ?
O44 C45 C46 C47 -177.3(19) . . . . ?
C50 C45 C46 C47 6(4) . . . . ?
C45 C46 C47 N56 177(2) . . . . ?
C45 C46 C47 C48 -4(4) . . . . ?
N56 C47 C48 C49 -179(2) . . . . ?
C46 C47 C48 C49 2(3) . . . . ?
C47 C48 C49 C50 -1(3) . . . . ?
C38 C37 C50 C45 -2(3) . . . . ?
C36 C37 C50 C45 -179.7(17) . . . . ?
C38 C37 C50 C49 -178.5(16) . . . . ?
C36 C37 C50 C49 4(3) . . . . ?
C46 C45 C50 C37 178(2) . . . . ?
O44 C45 C50 C37 2(3) . . . . ?
C46 C45 C50 C49 -5(3) . . . . ?
O44 C45 C50 C49 178.2(16) . . . . ?
C48 C49 C50 C37 178.8(19) . . . . ?
C48 C49 C50 C45 2(3) . . . . ?
C42 C41 N51 C52 -5(4) . . . . ?
C40 C41 N51 C52 -176(2) . . . . ?
C42 C41 N51 C54 -149(3) . . . . ?
C40 C41 N51 C54 40(4) . . . . ?
C41 N51 C52 C53 -88(3) . . . . ?
C54 N51 C52 C53 62(3) . . . . ?
C41 N51 C54 C55 -107(4) . . . . ?
C52 N51 C54 C55 111(3) . . . . ?
C48 C47 N56 C59 -175(2) . . . . ?
C46 C47 N56 C59 4(3) . . . . ?
C48 C47 N56 C57 9(4) . . . . ?
C46 C47 N56 C57 -172(2) . . . . ?
C47 N56 C57 C58 80(3) . . . . ?
C59 N56 C57 C58 -96(3) . . . . ?
C47 N56 C59 C60 -83(3) . . . . ?
C57 N56 C59 C60 94(3) . . . . ?
C66 N61 C62 C63 -3.8(16) . . . . ?
Pt1 N61 C62 C63 -178.8(9) . . . . ?
N61 C62 C63 C64 1.5(19) . . . . ?
C62 C63 C64 C65 1.3(19) . . . . ?
C63 C64 C65 C66 -1.7(19) . . . . ?
C63 C64 C65 C67 175.4(13) . . . . ?
C62 N61 C66 C65 3.3(17) . . . . ?
Pt1 N61 C66 C65 178.3(10) . . . . ?
C64 C65 C66 N61 -1(2) . . . . ?
C67 C65 C66 N61 -177.8(12) . . . . ?
C74 C69 C70 C71 2(2) . . . . ?
C68 C69 C70 C71 -177.6(15) . . . . ?
C69 C70 C71 O83 177.9(15) . . . . ?
C69 C70 C71 C72 -5(2) . . . . ?
O83 C71 C72 C73 -177.7(15) . . . . ?
C70 C71 C72 C73 5(3) . . . . ?
C71 C72 C73 C74 -2(3) . . . . ?
C71 C72 C73 C75 172.7(16) . . . . ?
C70 C69 C74 C73 1(2) . . . . ?
C68 C69 C74 C73 -179.0(15) . . . . ?
C72 C73 C74 C69 -1(2) . . . . ?
C75 C73 C74 C69 -176.0(15) . . . . ?
C82 C77 C78 C79 0(2) . . . . ?
C76 C77 C78 C79 -178.4(15) . . . . ?
C77 C78 C79 C80 3(3) . . . . ?
C78 C79 C80 N81 -3(3) . . . . ?
C79 C80 N81 C82 1(2) . . . . ?
C79 C80 N81 Pt1 -178.2(12) . . . 2 ?
C80 N81 C82 C77 1.3(18) . . . . ?
Pt1 N81 C82 C77 -179.4(9) 2 . . . ?
C78 C77 C82 N81 -2(2) . . . . ?
C76 C77 C82 N81 176.4(12) . . . . ?
C70 C71 O83 C84 -9(2) . . . . ?
C72 C71 O83 C84 174.6(14) . . . . ?
C71 O83 C84 C85 -165.7(13) . . . . ?
O83 C84 C85 N86 -71.3(15) . . . . ?
C84 C85 N86 C88 -86.9(15) . . . . ?
C84 C85 N86 C87 87.4(15) . . . . ?
C85 N86 C88 O89 1(2) . . . . ?
C87 N86 C88 O89 -172.3(13) . . . . ?
C85 N86 C88 C90 -177.9(12) . . . . ?
C87 N86 C88 C90 8(2) . . . . ?
O89 C88 C90 C95 -132.0(16) . . . . ?
N86 C88 C90 C95 47(2) . . . . ?
O89 C88 C90 C91 44(2) . . . . ?
N86 C88 C90 C91 -136.4(16) . . . . ?
C95 C90 C91 C92 -3(3) . . . . ?
C88 C90 C91 C92 -179.1(18) . . . . ?
C95 C90 C91 C96 -177.9(16) . . . . ?
C88 C90 C91 C96 6(2) . . . . ?
C90 C91 C92 C93 1(3) . . . . ?
C96 C91 C92 C93 177(2) . . . . ?
C91 C92 C93 C94 1(4) . . . . ?
C92 C93 C94 C95 -3(4) . . . . ?
C93 C94 C95 C90 1(3) . . . . ?
C91 C90 C95 C94 1(2) . . . . ?
C88 C90 C95 C94 177.5(16) . . . . ?
C92 C91 C96 C97 75(2) . . . . ?
C90 C91 C96 C97 -109(2) . . . . ?
C92 C91 C96 C109 -106(2) . . . . ?
C90 C91 C96 C109 70(2) . . . . ?
C109 C96 C97 C102 0(3) . . . . ?
C91 C96 C97 C102 178.6(15) . . . . ?
C109 C96 C97 C98 -177.2(17) . . . . ?
C91 C96 C97 C98 2(3) . . . . ?
C96 C97 C98 C99 174.8(19) . . . . ?
C102 C97 C98 C99 -2(3) . . . . ?
C97 C98 C99 C100 1(3) . . . . ?
C98 C99 C100 N110 177(2) . . . . ?
C98 C99 C100 C101 1(3) . . . . ?
N110 C100 C101 C102 -178.1(19) . . . . ?
C99 C100 C101 C102 -2(3) . . . . ?
C100 C101 C102 O103 -173.3(16) . . . . ?
C100 C101 C102 C97 1(3) . . . . ?
C96 C97 C102 C101 -176.0(18) . . . . ?
C98 C97 C102 C101 1(3) . . . . ?
C96 C97 C102 O103 -2(2) . . . . ?
C98 C97 C102 O103 175.2(15) . . . . ?
C101 C102 O103 C104 177.5(16) . . . . ?
C97 C102 O103 C104 3(2) . . . . ?
C102 O103 C104 C105 -178.9(15) . . . . ?
C102 O103 C104 C109 -2(2) . . . . ?
O103 C104 C105 C106 -179.8(16) . . . . ?
C109 C104 C105 C106 3(3) . . . . ?
C104 C105 C106 N115 177.2(17) . . . . ?
C104 C105 C106 C107 -1(3) . . . . ?
N115 C106 C107 C108 -178.7(19) . . . . ?
C105 C106 C107 C108 -1(3) . . . . ?
C106 C107 C108 C109 0(3) . . . . ?
C97 C96 C109 C108 -178.7(18) . . . . ?
C91 C96 C109 C108 3(3) . . . . ?
C97 C96 C109 C104 2(3) . . . . ?
C91 C96 C109 C104 -177.1(16) . . . . ?
C107 C108 C109 C96 -177.9(19) . . . . ?
C107 C108 C109 C104 2(3) . . . . ?
C105 C104 C109 C96 176.3(17) . . . . ?
O103 C104 C109 C96 -1(3) . . . . ?
C105 C104 C109 C108 -3(3) . . . . ?
O103 C104 C109 C108 179.5(16) . . . . ?
C101 C100 N110 C111 5(3) . . . . ?
C99 C100 N110 C111 -171(2) . . . . ?
C101 C100 N110 C113 -163(2) . . . . ?
C99 C100 N110 C113 20(3) . . . . ?
C100 N110 C111 C112 -89(4) . . . . ?
C113 N110 C111 C112 81(3) . . . . ?
C100 N110 C113 C114 -101(3) . . . . ?
C111 N110 C113 C114 90(3) . . . . ?
C105 C106 N115 C118 176.6(18) . . . . ?
C107 C106 N115 C118 -5(3) . . . . ?
C105 C106 N115 C116 5(3) . . . . ?
C107 C106 N115 C116 -177(2) . . . . ?
C106 N115 C116 C117 -82(3) . . . . ?
C118 N115 C116 C117 106(2) . . . . ?
C106 N115 C118 C119 54(3) . . . . ?
C116 N115 C118 C119 -133(2) . . . . ?
